data_8103358
loop_
_publ_author_name
'Xiao-Liang Zhou'
'Hao Wang'
'Yan Wang'
'Pei-Ji Shi'

_publ_section_title
;
 Crystal structure of
 1-(2-(diethylamino)ethyl)-5-nitro-1H-indazole-3-carboxylic acid
 hydrochloride, C14H18N4O4 &#x00B7; HCl
;
_journal_issue 2
_journal_name_full 'Zeitschrift f\"ur Kristallographie - New Crystal Structures'
_journal_page_first 173
_journal_volume 227
_journal_year 2012
_chemical_formula_moiety 'C14 H19 N4 O4, Cl'
_chemical_formula_sum 'C14 H19 Cl N4 O4'
_chemical_formula_weight 342.78
_chemical_melting_point 508
_space_group_IT_number 61
_symmetry_cell_setting orthorhombic
_symmetry_space_group_name_Hall '-P 2ac 2ab'
_symmetry_space_group_name_H-M 'P b c a'
_atom_sites_solution_hydrogens geom
_atom_sites_solution_primary direct
_atom_sites_solution_secondary difmap
_audit_creation_method SHELXL-97
_audit_update_record
;
2010-08-27 # Formatted by publCIF
;
_cell_angle_alpha 90.00
_cell_angle_beta 90.00
_cell_angle_gamma 90.00
_cell_formula_units_Z 8
_cell_length_a 17.218(3)
_cell_length_b 8.3969(17)
_cell_length_c 21.955(4)
_cell_measurement_reflns_used 6726
_cell_measurement_temperature 113(2)
_cell_measurement_theta_max 27.868
_cell_measurement_theta_min 2.200
_cell_volume 3174.2(10)
_computing_cell_refinement crystalclear
_computing_data_collection 'crystalclear(Rigaku/MSC Inc., 2005)'
_computing_data_reduction crystalclear
_computing_molecular_graphics 'Bruker SHELXTL'
_computing_publication_material 'publCIF (Westrip, 2010)'
_computing_structure_refinement 'SHELXL-97 (Sheldrick, 2008)'
_computing_structure_solution 'SHELXS-97 (Sheldrick, 2008)'
_diffrn_ambient_temperature 113(2)
_diffrn_detector_area_resol_mean 7.31
_diffrn_measured_fraction_theta_full 0.999
_diffrn_measured_fraction_theta_max 0.999
_diffrn_measurement_device_type 'rigaku saturn CCD area detector'
_diffrn_measurement_method '\w and \f scans'
_diffrn_radiation_monochromator confocal
_diffrn_radiation_source 'rotating anode'
_diffrn_radiation_type MoK\a
_diffrn_radiation_wavelength 0.71073
_diffrn_reflns_av_R_equivalents 0.0418
_diffrn_reflns_av_sigmaI/netI 0.0256
_diffrn_reflns_limit_h_max 20
_diffrn_reflns_limit_h_min -20
_diffrn_reflns_limit_k_max 9
_diffrn_reflns_limit_k_min -9
_diffrn_reflns_limit_l_max 26
_diffrn_reflns_limit_l_min -24
_diffrn_reflns_number 18270
_diffrn_reflns_theta_full 25.02
_diffrn_reflns_theta_max 25.02
_diffrn_reflns_theta_min 2.20
_diffrn_standards_decay_% 0
_diffrn_standards_interval_count 0
_diffrn_standards_interval_time 0
_diffrn_standards_number 0
_exptl_absorpt_coefficient_mu 0.267
_exptl_absorpt_correction_T_max 0.9687
_exptl_absorpt_correction_T_min 0.9485
_exptl_absorpt_correction_type multi-scan
_exptl_absorpt_process_details crystalclear
_exptl_crystal_colour colourless
_exptl_crystal_density_diffrn 1.435
_exptl_crystal_density_method 'not measured'
_exptl_crystal_description cuboid
_exptl_crystal_F_000 1440
_exptl_crystal_size_max 0.20
_exptl_crystal_size_mid 0.18
_exptl_crystal_size_min 0.12
_refine_diff_density_max 0.182
_refine_diff_density_min -0.276
_refine_diff_density_rms 0.050
_refine_ls_extinction_method none
_refine_ls_goodness_of_fit_ref 1.113
_refine_ls_hydrogen_treatment mixed
_refine_ls_matrix_type full
_refine_ls_number_parameters 215
_refine_ls_number_reflns 2790
_refine_ls_number_restraints 0
_refine_ls_restrained_S_all 1.113
_refine_ls_R_factor_all 0.0406
_refine_ls_R_factor_gt 0.0373
_refine_ls_shift/su_max 0.003
_refine_ls_shift/su_mean 0.000
_refine_ls_structure_factor_coef Fsqd
_refine_ls_weighting_details 'calc w=1/[\s^2^(Fo^2^)+(0.0477P)^2^+1.3234P] where P=(Fo^2^+2Fc^2^)/3'
_refine_ls_weighting_scheme calc
_refine_ls_wR_factor_gt 0.0930
_refine_ls_wR_factor_ref 0.0952
_reflns_number_gt 2597
_reflns_number_total 2790
_reflns_threshold_expression >2sigma(I)
_cod_data_source_file 1267-3713.cff
_cod_data_source_block r90630c1
_cod_original_cell_volume 3174.2(11)
_cod_original_sg_symbol_Hall -P2ac2ab
_cod_original_sg_symbol_H-M Pbca
_cod_database_code 8103358

loop_
_symmetry_equiv_pos_as_xyz
'x, y, z'
'-x+1/2, -y, z+1/2'
'-x, y+1/2, -z+1/2'
'x+1/2, -y+1/2, -z'
'-x, -y, -z'
'x-1/2, y, -z-1/2'
'x, -y-1/2, z-1/2'
'-x-1/2, y-1/2, z'

loop_
_atom_site_label
_atom_site_type_symbol
_atom_site_fract_x
_atom_site_fract_y
_atom_site_fract_z
_atom_site_U_iso_or_equiv
_atom_site_adp_type
_atom_site_occupancy
_atom_site_symmetry_multiplicity
_atom_site_calc_flag
_atom_site_refinement_flags
Cl1 Cl 0.19453(2) 0.99008(5) 0.137960(19) 0.02669(15) Uani 1 1 d .
O1 O 0.30582(7) -0.03766(18) -0.17734(6) 0.0360(3) Uani 1 1 d .
O2 O 0.40290(7) 0.04843(18) -0.12504(6) 0.0369(3) Uani 1 1 d .
O3 O 0.02598(7) -0.00664(15) -0.12351(6) 0.0308(3) Uani 1 1 d .
O4 O -0.06068(7) 0.12743(16) -0.06692(5) 0.0294(3) Uani 1 1 d .
H4A H -0.0925 0.0812 -0.0884 0.044 Uiso 1 1 calc R
N1 N 0.33315(9) 0.03871(18) -0.13498(6) 0.0256(3) Uani 1 1 d .
N2 N 0.05238(8) 0.28433(17) -0.00903(6) 0.0212(3) Uani 1 1 d .
N3 N 0.12043(8) 0.34342(17) 0.01168(6) 0.0206(3) Uani 1 1 d .
N4 N 0.13808(7) 0.43993(16) 0.17548(6) 0.0173(3) Uani 1 1 d D
C1 C 0.18257(9) 0.27791(19) -0.01747(7) 0.0187(4) Uani 1 1 d .
C2 C 0.26259(9) 0.3001(2) -0.00935(7) 0.0220(4) Uani 1 1 d .
H2A H 0.2820 0.3659 0.0211 0.026 Uiso 1 1 calc R
C3 C 0.31107(9) 0.2201(2) -0.04847(7) 0.0227(4) Uani 1 1 d .
H3 H 0.3646 0.2311 -0.0449 0.027 Uiso 1 1 calc R
C4 C 0.27970(9) 0.1219(2) -0.09389(7) 0.0208(4) Uani 1 1 d .
C5 C 0.20175(9) 0.0947(2) -0.10127(7) 0.0204(4) Uani 1 1 d .
H5 H 0.1830 0.0270 -0.1314 0.024 Uiso 1 1 calc R
C6 C 0.15215(9) 0.1737(2) -0.06131(7) 0.0193(3) Uani 1 1 d .
C7 C 0.07042(9) 0.1819(2) -0.05258(7) 0.0205(4) Uani 1 1 d .
C8 C 0.01040(9) 0.0901(2) -0.08495(7) 0.0223(4) Uani 1 1 d .
C9 C 0.11992(10) 0.4540(2) 0.06260(7) 0.0214(4) Uani 1 1 d .
H9A H 0.0808 0.5353 0.0560 0.026 Uiso 1 1 calc R
H9B H 0.1701 0.5058 0.0660 0.026 Uiso 1 1 calc R
C10 C 0.10222(9) 0.3627(2) 0.12099(7) 0.0201(4) Uani 1 1 d .
H10A H 0.0464 0.3570 0.1266 0.024 Uiso 1 1 calc R
H10B H 0.1217 0.2548 0.1173 0.024 Uiso 1 1 calc R
C11 C 0.13889(9) 0.3288(2) 0.22896(7) 0.0219(4) Uani 1 1 d .
H11A H 0.1671 0.3788 0.2620 0.026 Uiso 1 1 calc R
H11B H 0.1668 0.2328 0.2177 0.026 Uiso 1 1 calc R
C12 C 0.05964(10) 0.2831(3) 0.25138(8) 0.0330(5) Uani 1 1 d .
H12A H 0.0307 0.3775 0.2611 0.049 Uiso 1 1 calc R
H12B H 0.0646 0.2180 0.2871 0.049 Uiso 1 1 calc R
H12C H 0.0329 0.2245 0.2202 0.049 Uiso 1 1 calc R
C13 C 0.10389(10) 0.6004(2) 0.18788(8) 0.0246(4) Uani 1 1 d .
H13A H 0.0481 0.5896 0.1926 0.030 Uiso 1 1 calc R
H13B H 0.1133 0.6689 0.1531 0.030 Uiso 1 1 calc R
C14 C 0.13697(10) 0.6783(2) 0.24421(8) 0.0284(4) Uani 1 1 d .
H14A H 0.1155 0.6286 0.2798 0.043 Uiso 1 1 calc R
H14B H 0.1240 0.7895 0.2442 0.043 Uiso 1 1 calc R
H14C H 0.1924 0.6664 0.2444 0.043 Uiso 1 1 calc R
H4 H 0.1890(6) 0.456(3) 0.1676(10) 0.037(6) Uiso 1 1 d D

loop_
_atom_site_aniso_label
_atom_site_aniso_U_11
_atom_site_aniso_U_22
_atom_site_aniso_U_33
_atom_site_aniso_U_23
_atom_site_aniso_U_13
_atom_site_aniso_U_12
Cl1 0.0172(2) 0.0298(3) 0.0331(3) -0.00841(19) -0.00560(15) 0.00409(16)
O1 0.0346(8) 0.0442(9) 0.0291(7) -0.0119(6) 0.0034(5) 0.0038(6)
O2 0.0222(7) 0.0446(9) 0.0440(8) -0.0054(7) 0.0064(6) 0.0019(6)
O3 0.0263(7) 0.0362(8) 0.0300(7) -0.0127(6) -0.0001(5) -0.0030(6)
O4 0.0195(6) 0.0364(8) 0.0324(7) -0.0103(6) -0.0042(5) -0.0006(5)
N1 0.0257(8) 0.0259(8) 0.0251(8) 0.0031(6) 0.0045(6) 0.0017(6)
N2 0.0212(7) 0.0243(8) 0.0181(7) 0.0009(6) -0.0023(5) -0.0004(6)
N3 0.0211(7) 0.0232(8) 0.0174(7) -0.0020(6) -0.0017(5) -0.0004(6)
N4 0.0148(7) 0.0204(8) 0.0168(7) -0.0008(6) 0.0007(5) 0.0000(5)
C1 0.0241(8) 0.0171(8) 0.0150(7) 0.0026(6) -0.0004(6) 0.0006(6)
C2 0.0247(9) 0.0219(9) 0.0193(8) 0.0019(7) -0.0027(6) -0.0022(7)
C3 0.0198(8) 0.0229(9) 0.0255(9) 0.0062(7) -0.0008(6) -0.0020(7)
C4 0.0239(8) 0.0203(9) 0.0183(8) 0.0043(7) 0.0034(6) 0.0028(7)
C5 0.0256(9) 0.0196(9) 0.0158(8) 0.0037(7) -0.0017(6) 0.0007(7)
C6 0.0227(8) 0.0200(8) 0.0153(8) 0.0041(6) -0.0021(6) -0.0011(7)
C7 0.0220(8) 0.0231(9) 0.0164(8) 0.0019(7) -0.0020(6) 0.0007(7)
C8 0.0234(9) 0.0238(9) 0.0196(8) 0.0022(7) -0.0018(6) 0.0000(7)
C9 0.0256(9) 0.0201(9) 0.0184(8) -0.0030(7) -0.0009(6) 0.0011(7)
C10 0.0201(8) 0.0210(9) 0.0194(8) -0.0024(7) -0.0009(6) -0.0017(7)
C11 0.0237(8) 0.0243(9) 0.0175(8) 0.0017(7) -0.0001(6) 0.0024(7)
C12 0.0331(10) 0.0378(11) 0.0281(10) 0.0073(8) 0.0049(8) -0.0070(8)
C13 0.0280(9) 0.0209(9) 0.0249(9) -0.0029(7) 0.0002(7) 0.0035(7)
C14 0.0309(9) 0.0261(10) 0.0281(9) -0.0072(8) 0.0001(7) -0.0013(8)

loop_
_atom_type_symbol
_atom_type_description
_atom_type_scat_dispersion_real
_atom_type_scat_dispersion_imag
_atom_type_scat_source
C C 0.0033 0.0016 'International Tables Vol C Tables 4.2.6.8 and 6.1.1.4'
H H 0.0000 0.0000 'International Tables Vol C Tables 4.2.6.8 and 6.1.1.4'
N N 0.0061 0.0033 'International Tables Vol C Tables 4.2.6.8 and 6.1.1.4'
O O 0.0106 0.0060 'International Tables Vol C Tables 4.2.6.8 and 6.1.1.4'
Cl Cl 0.1484 0.1585 'International Tables Vol C Tables 4.2.6.8 and 6.1.1.4'

loop_
_geom_angle_atom_site_label_1
_geom_angle_atom_site_label_2
_geom_angle_atom_site_label_3
_geom_angle
C8 O4 H4A 109.5
O2 N1 O1 123.24(15)
O2 N1 C4 118.34(15)
O1 N1 C4 118.43(14)
C7 N2 N3 106.16(13)
N2 N3 C1 112.00(13)
N2 N3 C9 119.22(13)
C1 N3 C9 128.61(13)
C10 N4 C13 111.97(12)
C10 N4 C11 111.13(12)
C13 N4 C11 114.94(12)
C10 N4 H4 108.2(14)
C13 N4 H4 106.3(14)
C11 N4 H4 103.6(14)
N3 C1 C2 131.19(15)
N3 C1 C6 106.32(14)
C2 C1 C6 122.49(15)
C3 C2 C1 116.96(15)
C3 C2 H2A 121.5
C1 C2 H2A 121.5
C2 C3 C4 119.87(15)
C2 C3 H3 120.1
C4 C3 H3 120.1
C5 C4 C3 124.02(15)
C5 C4 N1 117.52(15)
C3 C4 N1 118.43(15)
C4 C5 C6 116.50(15)
C4 C5 H5 121.8
C6 C5 H5 121.8
C5 C6 C1 120.05(15)
C5 C6 C7 135.64(15)
C1 C6 C7 104.29(14)
N2 C7 C6 111.18(14)
N2 C7 C8 121.64(14)
C6 C7 C8 127.17(15)
O3 C8 O4 125.19(15)
O3 C8 C7 122.45(15)
O4 C8 C7 112.36(14)
N3 C9 C10 109.10(13)
N3 C9 H9A 109.9
C10 C9 H9A 109.9
N3 C9 H9B 109.9
C10 C9 H9B 109.9
H9A C9 H9B 108.3
N4 C10 C9 111.87(13)
N4 C10 H10A 109.2
C9 C10 H10A 109.2
N4 C10 H10B 109.2
C9 C10 H10B 109.2
H10A C10 H10B 107.9
N4 C11 C12 114.05(14)
N4 C11 H11A 108.7
C12 C11 H11A 108.7
N4 C11 H11B 108.7
C12 C11 H11B 108.7
H11A C11 H11B 107.6
C11 C12 H12A 109.5
C11 C12 H12B 109.5
H12A C12 H12B 109.5
C11 C12 H12C 109.5
H12A C12 H12C 109.5
H12B C12 H12C 109.5
N4 C13 C14 113.02(14)
N4 C13 H13A 109.0
C14 C13 H13A 109.0
N4 C13 H13B 109.0
C14 C13 H13B 109.0
H13A C13 H13B 107.8
C13 C14 H14A 109.5
C13 C14 H14B 109.5
H14A C14 H14B 109.5
C13 C14 H14C 109.5
H14A C14 H14C 109.5
H14B C14 H14C 109.5

loop_
_geom_bond_atom_site_label_1
_geom_bond_atom_site_label_2
_geom_bond_distance
O1 N1 1.2238(19)
O2 N1 1.223(2)
O3 C8 1.203(2)
O4 C8 1.324(2)
O4 H4A 0.8200
N1 C4 1.466(2)
N2 C7 1.323(2)
N2 N3 1.3513(19)
N3 C1 1.363(2)
N3 C9 1.453(2)
N4 C10 1.494(2)
N4 C13 1.495(2)
N4 C11 1.500(2)
N4 H4 0.905(9)
C1 C2 1.402(2)
C1 C6 1.402(2)
C2 C3 1.373(2)
C2 H2A 0.9300
C3 C4 1.402(2)
C3 H3 0.9300
C4 C5 1.371(2)
C5 C6 1.393(2)
C5 H5 0.9300
C6 C7 1.422(2)
C7 C8 1.472(2)
C9 C10 1.524(2)
C9 H9A 0.9700
C9 H9B 0.9700
C10 H10A 0.9700
C10 H10B 0.9700
C11 C12 1.501(2)
C11 H11A 0.9700
C11 H11B 0.9700
C12 H12A 0.9600
C12 H12B 0.9600
C12 H12C 0.9600
C13 C14 1.511(2)
C13 H13A 0.9700
C13 H13B 0.9700
C14 H14A 0.9600
C14 H14B 0.9600
C14 H14C 0.9600

loop_
_geom_hbond_atom_site_label_D
_geom_hbond_atom_site_label_H
_geom_hbond_atom_site_label_A
_geom_hbond_distance_DH
_geom_hbond_distance_HA
_geom_hbond_distance_DA
_geom_hbond_angle_DHA
_geom_hbond_site_symmetry_A
O4 H4A Cl1 0.82 2.15 2.9527(13) 165.4 5_565
N4 H4 Cl1 0.905(9) 2.127(10) 3.0268(14) 173.2(19) 8_655

loop_
_geom_torsion_atom_site_label_1
_geom_torsion_atom_site_label_2
_geom_torsion_atom_site_label_3
_geom_torsion_atom_site_label_4
_geom_torsion
C7 N2 N3 C1 -1.05(17)
C7 N2 N3 C9 -176.66(13)
N2 N3 C1 C2 -177.70(16)
C9 N3 C1 C2 -2.6(3)
N2 N3 C1 C6 2.11(18)
C9 N3 C1 C6 177.21(14)
N3 C1 C2 C3 -177.24(16)
C6 C1 C2 C3 3.0(2)
C1 C2 C3 C4 0.0(2)
C2 C3 C4 C5 -2.2(3)
C2 C3 C4 N1 179.84(14)
O2 N1 C4 C5 -172.46(15)
O1 N1 C4 C5 7.2(2)
O2 N1 C4 C3 5.6(2)
O1 N1 C4 C3 -174.74(15)
C3 C4 C5 C6 1.4(2)
N1 C4 C5 C6 179.34(14)
C4 C5 C6 C1 1.6(2)
C4 C5 C6 C7 179.53(17)
N3 C1 C6 C5 176.31(14)
C2 C1 C6 C5 -3.9(2)
N3 C1 C6 C7 -2.21(17)
C2 C1 C6 C7 177.63(15)
N3 N2 C7 C6 -0.46(18)
N3 N2 C7 C8 178.36(14)
C5 C6 C7 N2 -176.47(17)
C1 C6 C7 N2 1.70(18)
C5 C6 C7 C8 4.8(3)
C1 C6 C7 C8 -177.05(15)
N2 C7 C8 O3 -177.94(16)
C6 C7 C8 O3 0.7(3)
N2 C7 C8 O4 2.5(2)
C6 C7 C8 O4 -178.92(15)
N2 N3 C9 C10 73.48(17)
C1 N3 C9 C10 -101.31(18)
C13 N4 C10 C9 65.24(17)
C11 N4 C10 C9 -164.72(13)
N3 C9 C10 N4 151.23(13)
C10 N4 C11 C12 -64.17(18)
C13 N4 C11 C12 64.30(19)
C10 N4 C13 C14 177.76(13)
C11 N4 C13 C14 49.71(19)
